data_4336417
loop_
_publ_author_name
'Wei Yi'
'Haiyan Ma'

_publ_contact_author_address
;
        Laboratory of Organometallic Chemistry
        East China University of Science and Technology
        130 Meilong Road, P.O.Box 310#
        200237,Shanghai
        P. R. China
;
_publ_contact_author_email haiyanma@ecust.edu.cn
_publ_contact_author_fax '0086 21 64253519'
_publ_contact_author_name 'Haiyan Ma'
_publ_contact_author_phone '0086 21 64253519'
_publ_section_title
;
 Magnesium and Calcium Complexes Containing Biphenyl-Based Tridentate
 Iminophenolate Ligands for Ring-Opening Polymerization of rac-Lactide
;
_journal_name_full 'Inorganic Chemistry'
_journal_page_first 11821
_journal_page_last 11835
_journal_paper_doi 10.1021/ic4012668
_journal_volume 52
_journal_year 2013
_chemical_formula_sum 'C38 H52 Mg N2 O2 Si2'
_chemical_formula_weight 649.31
_chemical_name_systematic
; 
 ? 
;
_space_group_IT_number 14
_symmetry_cell_setting monoclinic
_symmetry_space_group_name_Hall '-P 2ybc'
_symmetry_space_group_name_H-M 'P 1 21/c 1'
_atom_sites_solution_hydrogens geom
_atom_sites_solution_primary direct
_atom_sites_solution_secondary difmap
_audit_creation_method SHELXL-97
_cell_angle_alpha 90.00
_cell_angle_beta 96.899(12)
_cell_angle_gamma 90.00
_cell_formula_units_Z 4
_cell_length_a 13.546(10)
_cell_length_b 17.057(13)
_cell_length_c 17.275(12)
_cell_measurement_reflns_used 924
_cell_measurement_temperature 293(2)
_cell_measurement_theta_max 18.472
_cell_measurement_theta_min 2.167
_cell_volume 3963(5)
_computing_cell_refinement 'Bruker SMART'
_computing_data_collection 'Bruker SMART'
_computing_data_reduction 'Bruker SHELXTL'
_computing_molecular_graphics 'Bruker SHELXTL'
_computing_publication_material 'Bruker SHELXTL'
_computing_structure_refinement 'SHELXL-97 (Sheldrick, 1997)'
_computing_structure_solution 'SHELXS-97 (Sheldrick, 1990)'
_diffrn_ambient_temperature 293(2)
_diffrn_measured_fraction_theta_full 0.997
_diffrn_measured_fraction_theta_max 0.997
_diffrn_measurement_device_type 'CCD area detector'
_diffrn_measurement_method 'phi and omega scans'
_diffrn_radiation_monochromator graphite
_diffrn_radiation_source 'fine-focus sealed tube'
_diffrn_radiation_type MoK\a
_diffrn_radiation_wavelength 0.71073
_diffrn_reflns_av_R_equivalents 0.1077
_diffrn_reflns_av_sigmaI/netI 0.1693
_diffrn_reflns_limit_h_max 15
_diffrn_reflns_limit_h_min -15
_diffrn_reflns_limit_k_max 20
_diffrn_reflns_limit_k_min -17
_diffrn_reflns_limit_l_max 17
_diffrn_reflns_limit_l_min -20
_diffrn_reflns_number 16229
_diffrn_reflns_theta_full 25.01
_diffrn_reflns_theta_max 25.01
_diffrn_reflns_theta_min 1.51
_exptl_absorpt_coefficient_mu 0.137
_exptl_absorpt_correction_T_max 0.9891
_exptl_absorpt_correction_T_min 0.9837
_exptl_absorpt_correction_type multi-scan
_exptl_absorpt_process_details sadabs
_exptl_crystal_colour yellow
_exptl_crystal_density_diffrn 1.088
_exptl_crystal_description block
_exptl_crystal_F_000 1400
_exptl_crystal_size_max 0.12
_exptl_crystal_size_mid 0.10
_exptl_crystal_size_min 0.08
_refine_diff_density_max 0.522
_refine_diff_density_min -0.357
_refine_diff_density_rms 0.063
_refine_ls_extinction_method none
_refine_ls_goodness_of_fit_ref 0.810
_refine_ls_hydrogen_treatment constr
_refine_ls_matrix_type full
_refine_ls_number_parameters 370
_refine_ls_number_reflns 6960
_refine_ls_number_restraints 7
_refine_ls_restrained_S_all 0.818
_refine_ls_R_factor_all 0.1967
_refine_ls_R_factor_gt 0.0794
_refine_ls_shift/su_max 0.000
_refine_ls_shift/su_mean 0.000
_refine_ls_structure_factor_coef Fsqd
_refine_ls_weighting_details 'calc w=1/[\s^2^(Fo^2^)+(0.1215P)^2^+0.0000P] where P=(Fo^2^+2Fc^2^)/3'
_refine_ls_weighting_scheme calc
_refine_ls_wR_factor_gt 0.1984
_refine_ls_wR_factor_ref 0.2392
_reflns_number_gt 2333
_reflns_number_total 6960
_reflns_threshold_expression >2sigma(I)
_cod_data_source_file ic4012668_si_002_2.cif
_cod_data_source_block a10107c
_cod_database_code 4336417

loop_
_symmetry_equiv_pos_as_xyz
'x, y, z'
'-x, y+1/2, -z+1/2'
'-x, -y, -z'
'x, -y-1/2, z-1/2'

loop_
_atom_site_label
_atom_site_type_symbol
_atom_site_fract_x
_atom_site_fract_y
_atom_site_fract_z
_atom_site_U_iso_or_equiv
_atom_site_adp_type
_atom_site_occupancy
_atom_site_symmetry_multiplicity
_atom_site_calc_flag
_atom_site_refinement_flags
Mg1 Mg 0.63141(11) 0.24860(9) 0.11176(9) 0.0628(5) Uani 1 1 d .
Si1 Si 0.71869(12) 0.39614(9) 0.03967(10) 0.0832(6) Uani 1 1 d .
Si2 Si 0.66320(17) 0.40971(10) 0.20202(11) 0.1082(7) Uani 1 1 d .
O1 O 0.5026(2) 0.24266(18) 0.03516(18) 0.0680(9) Uani 1 1 d .
O2 O 0.7316(2) 0.17170(19) 0.11050(19) 0.0714(10) Uani 1 1 d .
N1 N 0.6683(3) 0.3613(2) 0.1178(2) 0.0700(12) Uani 1 1 d .
N2 N 0.5584(3) 0.1765(2) 0.1858(2) 0.0607(11) Uani 1 1 d .
C1 C 0.4424(4) 0.3101(3) 0.0136(3) 0.0927(18) Uani 1 1 d .
H1A H 0.3860 0.2948 -0.0224 0.139 Uiso 1 1 calc R
H1B H 0.4809 0.3482 -0.0107 0.139 Uiso 1 1 calc R
H1C H 0.4198 0.3325 0.0593 0.139 Uiso 1 1 calc R
C2 C 0.4534(4) 0.1706(3) 0.0164(3) 0.0618(13) Uani 1 1 d .
C3 C 0.4680(4) 0.1351(3) -0.0535(3) 0.0824(16) Uani 1 1 d .
H3A H 0.5096 0.1579 -0.0862 0.099 Uiso 1 1 calc R
C4 C 0.4206(5) 0.0667(4) -0.0736(4) 0.096(2) Uani 1 1 d .
H4A H 0.4272 0.0436 -0.1215 0.115 Uiso 1 1 calc R
C5 C 0.3640(5) 0.0319(3) -0.0246(4) 0.099(2) Uani 1 1 d .
H5A H 0.3346 -0.0163 -0.0379 0.119 Uiso 1 1 calc R
C6 C 0.3485(4) 0.0675(3) 0.0468(3) 0.0848(17) Uani 1 1 d .
H6A H 0.3064 0.0447 0.0791 0.102 Uiso 1 1 calc R
C7 C 0.3973(4) 0.1374(3) 0.0678(3) 0.0610(13) Uani 1 1 d .
C8 C 0.3800(4) 0.1744(3) 0.1430(3) 0.0629(13) Uani 1 1 d .
C9 C 0.2846(4) 0.1897(3) 0.1594(3) 0.0753(15) Uani 1 1 d .
H9A H 0.2312 0.1783 0.1220 0.090 Uiso 1 1 calc R
C10 C 0.2663(4) 0.2215(4) 0.2298(4) 0.0944(19) Uani 1 1 d .
H10A H 0.2015 0.2331 0.2388 0.113 Uiso 1 1 calc R
C11 C 0.3429(5) 0.2356(4) 0.2852(4) 0.0907(18) Uani 1 1 d .
H11A H 0.3303 0.2553 0.3333 0.109 Uiso 1 1 calc R
C12 C 0.4392(5) 0.2213(3) 0.2720(3) 0.0826(16) Uani 1 1 d .
H12A H 0.4915 0.2324 0.3105 0.099 Uiso 1 1 calc R
C13 C 0.4585(4) 0.1901(3) 0.2004(3) 0.0622(13) Uani 1 1 d .
C14 C 0.6081(4) 0.1212(3) 0.2246(3) 0.0616(13) Uani 1 1 d .
H14A H 0.5745 0.0960 0.2614 0.074 Uiso 1 1 calc R
C15 C 0.7044(4) 0.0936(3) 0.2196(3) 0.0598(13) Uani 1 1 d .
C16 C 0.7400(4) 0.0350(3) 0.2731(3) 0.0811(16) Uani 1 1 d .
H16A H 0.6995 0.0168 0.3091 0.097 Uiso 1 1 calc R
C17 C 0.8354(4) 0.0036(3) 0.2730(4) 0.0862(17) Uani 1 1 d .
C18 C 0.8920(4) 0.0318(3) 0.2182(4) 0.0860(17) Uani 1 1 d .
H18A H 0.9560 0.0117 0.2191 0.103 Uiso 1 1 calc R
C19 C 0.8622(4) 0.0876(3) 0.1617(3) 0.0708(15) Uani 1 1 d .
C20 C 0.7655(4) 0.1197(3) 0.1623(3) 0.0590(13) Uani 1 1 d .
C21 C 0.8719(5) -0.0594(4) 0.3320(4) 0.141(3) Uani 1 1 d .
H21A H 0.9387 -0.0740 0.3250 0.211 Uiso 1 1 calc R
H21B H 0.8295 -0.1045 0.3244 0.211 Uiso 1 1 calc R
H21C H 0.8705 -0.0395 0.3838 0.211 Uiso 1 1 calc R
C22 C 0.9303(4) 0.1138(3) 0.1014(4) 0.0812(17) Uani 1 1 d .
C23 C 0.8827(4) 0.0965(4) 0.0188(4) 0.107(2) Uani 1 1 d .
H23A H 0.8686 0.0415 0.0136 0.160 Uiso 1 1 calc R
H23B H 0.9275 0.1115 -0.0176 0.160 Uiso 1 1 calc R
H23C H 0.8220 0.1258 0.0083 0.160 Uiso 1 1 calc R
C24 C 1.0310(4) 0.0719(4) 0.1119(4) 0.119(2) Uani 1 1 d .
H24A H 1.0209 0.0164 0.1057 0.178 Uiso 1 1 calc R
H24B H 1.0642 0.0824 0.1631 0.178 Uiso 1 1 calc R
H24C H 1.0711 0.0905 0.0735 0.178 Uiso 1 1 calc R
C25 C 0.9521(4) 0.2026(3) 0.1110(4) 0.111(2) Uani 1 1 d .
H25A H 0.8907 0.2312 0.1043 0.167 Uiso 1 1 calc R
H25B H 0.9932 0.2191 0.0724 0.167 Uiso 1 1 calc R
H25C H 0.9860 0.2125 0.1621 0.167 Uiso 1 1 calc R
C26 C 0.7064(5) 0.3207(3) -0.0410(3) 0.113(2) Uani 1 1 d .
H26A H 0.7282 0.3429 -0.0871 0.170 Uiso 1 1 calc R
H26B H 0.6381 0.3049 -0.0519 0.170 Uiso 1 1 calc R
H26C H 0.7466 0.2759 -0.0250 0.170 Uiso 1 1 calc R
C27 C 0.6553(5) 0.4878(3) -0.0007(4) 0.123(2) Uani 1 1 d .
H27A H 0.7036 0.5224 -0.0186 0.184 Uiso 1 1 calc R
H27B H 0.6236 0.5132 0.0393 0.184 Uiso 1 1 calc R
H27C H 0.6063 0.4745 -0.0435 0.184 Uiso 1 1 calc R
C28 C 0.8558(5) 0.4179(4) 0.0573(5) 0.136(3) Uani 1 1 d .
H28A H 0.8696 0.4654 0.0308 0.205 Uiso 1 1 calc R
H28B H 0.8923 0.3754 0.0379 0.205 Uiso 1 1 calc R
H28C H 0.8755 0.4240 0.1123 0.205 Uiso 1 1 calc R
C29 C 0.7492(13) 0.4947(7) 0.2186(6) 0.355(11) Uani 1 1 d .
H29A H 0.7240 0.5307 0.2542 0.533 Uiso 1 1 calc R
H29B H 0.7542 0.5206 0.1700 0.533 Uiso 1 1 calc R
H29C H 0.8137 0.4765 0.2403 0.533 Uiso 1 1 calc R
C30 C 0.6876(6) 0.3447(5) 0.2890(4) 0.149(3) Uani 1 1 d .
H30A H 0.7032 0.3762 0.3349 0.223 Uiso 1 1 calc R
H30B H 0.7426 0.3108 0.2828 0.223 Uiso 1 1 calc R
H30C H 0.6296 0.3138 0.2941 0.223 Uiso 1 1 calc R
C31 C 0.5329(8) 0.4413(7) 0.2093(5) 0.246(6) Uani 1 1 d .
H31A H 0.5334 0.4906 0.2361 0.369 Uiso 1 1 calc R
H31B H 0.5003 0.4027 0.2376 0.369 Uiso 1 1 calc R
H31C H 0.4979 0.4469 0.1579 0.369 Uiso 1 1 calc R
C32 C 0.0264(6) 0.1888(6) 0.3883(5) 0.319(12) Uani 1 1 d GD
H32A H -0.0017 0.1393 0.3914 0.383 Uiso 1 1 calc R
C33 C -0.0184(6) 0.2430(7) 0.3383(4) 0.332(12) Uani 1 1 d GD
H33A H -0.0770 0.2306 0.3071 0.399 Uiso 1 1 calc R
C34 C 0.0225(7) 0.3152(6) 0.3339(4) 0.253(7) Uiso 1 1 d GD
H34A H -0.0081 0.3523 0.2996 0.304 Uiso 1 1 calc R
C35 C 0.1081(6) 0.3332(4) 0.3794(5) 0.189(4) Uiso 1 1 d GD
H35A H 0.1362 0.3827 0.3764 0.227 Uiso 1 1 calc R
C36 C 0.1528(5) 0.2791(5) 0.4294(4) 0.189(4) Uiso 1 1 d GD
H36A H 0.2115 0.2915 0.4607 0.227 Uiso 1 1 calc R
C37 C 0.1120(7) 0.2069(5) 0.4339(5) 0.212(5) Uiso 1 1 d GD
C38 C 0.1420(12) 0.1580(8) 0.4858(9) 0.392(10) Uiso 1 1 d D
H38A H 0.2028 0.1765 0.5143 0.588 Uiso 1 1 calc R
H38B H 0.1536 0.1086 0.4620 0.588 Uiso 1 1 calc R
H38C H 0.0927 0.1518 0.5208 0.588 Uiso 1 1 calc R

loop_
_atom_site_aniso_label
_atom_site_aniso_U_11
_atom_site_aniso_U_22
_atom_site_aniso_U_33
_atom_site_aniso_U_23
_atom_site_aniso_U_13
_atom_site_aniso_U_12
Mg1 0.0579(10) 0.0668(10) 0.0662(12) 0.0011(8) 0.0174(8) -0.0018(8)
Si1 0.0821(12) 0.0762(10) 0.0951(13) 0.0048(9) 0.0258(10) -0.0102(8)
Si2 0.1539(19) 0.0879(12) 0.0843(14) -0.0213(10) 0.0202(12) -0.0092(12)
O1 0.071(2) 0.064(2) 0.067(2) 0.0018(17) 0.0033(18) -0.0053(18)
O2 0.074(2) 0.074(2) 0.070(2) 0.0099(19) 0.0278(19) 0.0078(18)
N1 0.081(3) 0.061(2) 0.070(3) -0.004(2) 0.017(2) -0.007(2)
N2 0.064(3) 0.068(3) 0.051(3) -0.001(2) 0.012(2) 0.004(2)
C1 0.090(4) 0.074(4) 0.111(5) 0.011(3) -0.002(4) -0.002(3)
C2 0.063(3) 0.066(3) 0.057(4) 0.002(3) 0.008(3) -0.008(3)
C3 0.102(5) 0.086(4) 0.060(4) -0.006(3) 0.014(3) -0.010(3)
C4 0.124(6) 0.096(5) 0.071(5) -0.028(4) 0.023(4) -0.014(4)
C5 0.117(5) 0.084(4) 0.094(6) -0.010(4) 0.006(4) -0.033(4)
C6 0.094(4) 0.087(4) 0.073(4) -0.008(3) 0.011(3) -0.026(3)
C7 0.062(3) 0.071(3) 0.051(4) -0.007(3) 0.012(3) -0.007(3)
C8 0.060(4) 0.069(3) 0.063(4) 0.005(3) 0.018(3) -0.005(3)
C9 0.054(4) 0.106(4) 0.068(4) -0.004(3) 0.016(3) -0.003(3)
C10 0.063(4) 0.127(5) 0.097(5) 0.000(4) 0.027(4) 0.008(3)
C11 0.059(4) 0.146(5) 0.073(4) -0.025(4) 0.035(3) 0.007(4)
C12 0.082(5) 0.110(4) 0.058(4) -0.013(3) 0.018(3) 0.008(3)
C13 0.045(3) 0.075(3) 0.069(4) 0.003(3) 0.020(3) 0.002(2)
C14 0.069(4) 0.069(3) 0.049(3) -0.002(3) 0.016(3) -0.010(3)
C15 0.054(3) 0.069(3) 0.058(3) 0.003(3) 0.015(3) 0.004(3)
C16 0.082(4) 0.086(4) 0.076(4) 0.015(3) 0.014(3) 0.001(3)
C17 0.070(4) 0.101(4) 0.090(5) 0.019(4) 0.020(4) 0.022(3)
C18 0.065(4) 0.090(4) 0.104(5) 0.001(4) 0.013(4) 0.015(3)
C19 0.061(4) 0.065(3) 0.089(4) -0.013(3) 0.020(3) 0.000(3)
C20 0.058(3) 0.059(3) 0.063(4) -0.008(3) 0.016(3) 0.001(3)
C21 0.121(6) 0.162(7) 0.140(7) 0.063(5) 0.021(5) 0.058(5)
C22 0.059(4) 0.086(4) 0.107(5) -0.001(4) 0.042(4) -0.001(3)
C23 0.097(5) 0.128(5) 0.106(5) -0.011(4) 0.057(4) -0.006(4)
C24 0.094(5) 0.120(5) 0.151(6) 0.003(5) 0.047(5) 0.018(4)
C25 0.086(4) 0.107(5) 0.152(6) -0.010(4) 0.060(4) -0.021(4)
C26 0.148(6) 0.114(5) 0.089(5) -0.004(4) 0.063(4) -0.020(4)
C27 0.137(6) 0.108(5) 0.124(6) 0.040(4) 0.024(5) 0.006(4)
C28 0.108(6) 0.110(5) 0.190(8) 0.013(5) 0.011(5) -0.023(4)
C29 0.69(3) 0.225(11) 0.183(10) -0.131(9) 0.182(14) -0.294(15)
C30 0.183(8) 0.178(7) 0.085(5) -0.002(5) 0.016(5) -0.021(6)
C31 0.307(14) 0.322(14) 0.121(7) -0.021(8) 0.069(8) 0.199(12)
C32 0.137(10) 0.62(3) 0.218(15) -0.212(18) 0.116(11) -0.097(15)
C33 0.31(2) 0.47(3) 0.241(18) -0.182(19) 0.135(16) 0.01(2)

loop_
_atom_type_symbol
_atom_type_description
_atom_type_scat_dispersion_real
_atom_type_scat_dispersion_imag
_atom_type_scat_source
C C 0.0033 0.0016 'International Tables Vol C Tables 4.2.6.8 and 6.1.1.4'
H H 0.0000 0.0000 'International Tables Vol C Tables 4.2.6.8 and 6.1.1.4'
N N 0.0061 0.0033 'International Tables Vol C Tables 4.2.6.8 and 6.1.1.4'
O O 0.0106 0.0060 'International Tables Vol C Tables 4.2.6.8 and 6.1.1.4'
Mg Mg 0.0486 0.0363 'International Tables Vol C Tables 4.2.6.8 and 6.1.1.4'
Si Si 0.0817 0.0704 'International Tables Vol C Tables 4.2.6.8 and 6.1.1.4'

loop_
_geom_angle_atom_site_label_1
_geom_angle_atom_site_label_2
_geom_angle_atom_site_label_3
_geom_angle
O2 Mg1 N1 119.75(18)
O2 Mg1 O1 120.80(16)
N1 Mg1 O1 105.64(16)
O2 Mg1 N2 89.54(16)
N1 Mg1 N2 131.84(17)
O1 Mg1 N2 86.45(15)
O2 Mg1 Si1 104.45(13)
N1 Mg1 Si1 29.64(12)
O1 Mg1 Si1 96.67(11)
N2 Mg1 Si1 161.24(12)
O2 Mg1 Si2 123.60(13)
N1 Mg1 Si2 27.69(12)
O1 Mg1 Si2 114.44(12)
N2 Mg1 Si2 104.72(13)
Si1 Mg1 Si2 57.15(7)
N1 Si1 C27 112.3(2)
N1 Si1 C28 115.1(3)
C27 Si1 C28 107.1(3)
N1 Si1 C26 109.9(2)
C27 Si1 C26 107.3(3)
C28 Si1 C26 104.6(3)
N1 Si1 Mg1 35.45(13)
C27 Si1 Mg1 130.2(2)
C28 Si1 Mg1 120.7(2)
C26 Si1 Mg1 74.90(19)
N1 Si2 C29 115.3(3)
N1 Si2 C30 112.5(3)
C29 Si2 C30 107.0(5)
N1 Si2 C31 109.7(3)
C29 Si2 C31 110.2(7)
C30 Si2 C31 101.3(4)
N1 Si2 Mg1 33.28(13)
C29 Si2 Mg1 143.0(4)
C30 Si2 Mg1 83.2(2)
C31 Si2 Mg1 102.1(4)
C2 O1 C1 113.5(4)
C2 O1 Mg1 121.9(3)
C1 O1 Mg1 122.6(3)
C20 O2 Mg1 131.2(3)
Si2 N1 Si1 125.4(2)
Si2 N1 Mg1 119.0(2)
Si1 N1 Mg1 114.9(2)
C14 N2 C13 118.2(4)
C14 N2 Mg1 119.1(3)
C13 N2 Mg1 122.5(3)
O1 C1 H1A 109.5
O1 C1 H1B 109.5
H1A C1 H1B 109.5
O1 C1 H1C 109.5
H1A C1 H1C 109.5
H1B C1 H1C 109.5
C7 C2 C3 122.4(5)
C7 C2 O1 119.8(5)
C3 C2 O1 117.7(5)
C4 C3 C2 119.0(6)
C4 C3 H3A 120.5
C2 C3 H3A 120.5
C5 C4 C3 120.4(6)
C5 C4 H4A 119.8
C3 C4 H4A 119.8
C4 C5 C6 121.0(6)
C4 C5 H5A 119.5
C6 C5 H5A 119.5
C7 C6 C5 118.7(5)
C7 C6 H6A 120.7
C5 C6 H6A 120.7
C2 C7 C6 118.3(5)
C2 C7 C8 123.5(5)
C6 C7 C8 118.1(5)
C9 C8 C13 118.1(5)
C9 C8 C7 120.6(5)
C13 C8 C7 121.1(5)
C10 C9 C8 121.8(5)
C10 C9 H9A 119.1
C8 C9 H9A 119.1
C11 C10 C9 119.4(5)
C11 C10 H10A 120.3
C9 C10 H10A 120.3
C10 C11 C12 121.2(6)
C10 C11 H11A 119.4
C12 C11 H11A 119.4
C11 C12 C13 119.7(5)
C11 C12 H12A 120.1
C13 C12 H12A 120.1
C8 C13 C12 119.7(5)
C8 C13 N2 120.3(5)
C12 C13 N2 120.0(5)
N2 C14 C15 130.0(5)
N2 C14 H14A 115.0
C15 C14 H14A 115.0
C14 C15 C16 116.5(5)
C14 C15 C20 123.9(5)
C16 C15 C20 119.5(5)
C17 C16 C15 121.0(5)
C17 C16 H16A 119.5
C15 C16 H16A 119.5
C18 C17 C16 117.3(5)
C18 C17 C21 123.0(5)
C16 C17 C21 119.7(6)
C17 C18 C19 125.8(5)
C17 C18 H18A 117.1
C19 C18 H18A 117.1
C18 C19 C20 116.8(5)
C18 C19 C22 121.9(5)
C20 C19 C22 121.3(5)
O2 C20 C19 120.5(5)
O2 C20 C15 120.0(4)
C19 C20 C15 119.5(5)
C17 C21 H21A 109.5
C17 C21 H21B 109.5
H21A C21 H21B 109.5
C17 C21 H21C 109.5
H21A C21 H21C 109.5
H21B C21 H21C 109.5
C23 C22 C24 107.0(5)
C23 C22 C19 111.0(5)
C24 C22 C19 112.5(5)
C23 C22 C25 110.0(5)
C24 C22 C25 106.8(5)
C19 C22 C25 109.6(4)
C22 C23 H23A 109.5
C22 C23 H23B 109.5
H23A C23 H23B 109.5
C22 C23 H23C 109.5
H23A C23 H23C 109.5
H23B C23 H23C 109.5
C22 C24 H24A 109.5
C22 C24 H24B 109.5
H24A C24 H24B 109.5
C22 C24 H24C 109.5
H24A C24 H24C 109.5
H24B C24 H24C 109.5
C22 C25 H25A 109.5
C22 C25 H25B 109.5
H25A C25 H25B 109.5
C22 C25 H25C 109.5
H25A C25 H25C 109.5
H25B C25 H25C 109.5
Si1 C26 H26A 109.5
Si1 C26 H26B 109.5
H26A C26 H26B 109.5
Si1 C26 H26C 109.5
H26A C26 H26C 109.5
H26B C26 H26C 109.5
Si1 C27 H27A 109.5
Si1 C27 H27B 109.5
H27A C27 H27B 109.5
Si1 C27 H27C 109.5
H27A C27 H27C 109.5
H27B C27 H27C 109.5
Si1 C28 H28A 109.5
Si1 C28 H28B 109.5
H28A C28 H28B 109.5
Si1 C28 H28C 109.5
H28A C28 H28C 109.5
H28B C28 H28C 109.5
Si2 C29 H29A 109.5
Si2 C29 H29B 109.5
H29A C29 H29B 109.5
Si2 C29 H29C 109.5
H29A C29 H29C 109.5
H29B C29 H29C 109.5
Si2 C30 H30A 109.5
Si2 C30 H30B 109.5
H30A C30 H30B 109.5
Si2 C30 H30C 109.5
H30A C30 H30C 109.5
H30B C30 H30C 109.5
Si2 C31 H31A 109.5
Si2 C31 H31B 109.5
H31A C31 H31B 109.5
Si2 C31 H31C 109.5
H31A C31 H31C 109.5
H31B C31 H31C 109.5
C37 C32 C33 120.0
C37 C32 H32A 120.0
C33 C32 H32A 120.0
C34 C33 C32 120.0
C34 C33 H33A 120.0
C32 C33 H33A 120.0
C33 C34 C35 120.0
C33 C34 H34A 120.0
C35 C34 H34A 120.0
C34 C35 C36 120.0
C34 C35 H35A 120.0
C36 C35 H35A 120.0
C37 C36 C35 120.0
C37 C36 H36A 120.0
C35 C36 H36A 120.0
C38 C37 C36 122.9(9)
C38 C37 C32 116.4(9)
C36 C37 C32 120.0
C37 C38 H38A 109.5
C37 C38 H38B 109.5
H38A C38 H38B 109.5
C37 C38 H38C 109.5
H38A C38 H38C 109.5
H38B C38 H38C 109.5

loop_
_geom_bond_atom_site_label_1
_geom_bond_atom_site_label_2
_geom_bond_distance
Mg1 O2 1.889(4)
Mg1 N1 1.985(4)
Mg1 O1 2.062(4)
Mg1 N2 2.106(4)
Mg1 Si1 3.104(3)
Mg1 Si2 3.163(3)
Si1 N1 1.693(4)
Si1 C27 1.877(6)
Si1 C28 1.883(6)
Si1 C26 1.890(6)
Si2 N1 1.681(4)
Si2 C29 1.859(9)
Si2 C30 1.864(7)
Si2 C31 1.864(9)
O1 C2 1.417(5)
O1 C1 1.434(5)
O2 C20 1.303(5)
N2 C14 1.298(5)
N2 C13 1.424(6)
C1 H1A 0.9600
C1 H1B 0.9600
C1 H1C 0.9600
C2 C7 1.359(6)
C2 C3 1.387(7)
C3 C4 1.358(7)
C3 H3A 0.9300
C4 C5 1.346(7)
C4 H4A 0.9300
C5 C6 1.413(8)
C5 H5A 0.9300
C6 C7 1.389(6)
C6 H6A 0.9300
C7 C8 1.488(6)
C8 C9 1.381(6)
C8 C13 1.391(6)
C9 C10 1.381(7)
C9 H9A 0.9300
C10 C11 1.346(7)
C10 H10A 0.9300
C11 C12 1.373(7)
C11 H11A 0.9300
C12 C13 1.400(7)
C12 H12A 0.9300
C14 C15 1.399(6)
C14 H14A 0.9300
C15 C16 1.407(6)
C15 C20 1.436(6)
C16 C17 1.399(7)
C16 H16A 0.9300
C17 C18 1.375(7)
C17 C21 1.522(8)
C18 C19 1.388(7)
C18 H18A 0.9300
C19 C20 1.421(6)
C19 C22 1.538(7)
C21 H21A 0.9600
C21 H21B 0.9600
C21 H21C 0.9600
C22 C23 1.523(8)
C22 C24 1.532(7)
C22 C25 1.548(7)
C23 H23A 0.9600
C23 H23B 0.9600
C23 H23C 0.9600
C24 H24A 0.9600
C24 H24B 0.9600
C24 H24C 0.9600
C25 H25A 0.9600
C25 H25B 0.9600
C25 H25C 0.9600
C26 H26A 0.9600
C26 H26B 0.9600
C26 H26C 0.9600
C27 H27A 0.9600
C27 H27B 0.9600
C27 H27C 0.9600
C28 H28A 0.9600
C28 H28B 0.9600
C28 H28C 0.9600
C29 H29A 0.9600
C29 H29B 0.9600
C29 H29C 0.9600
C30 H30A 0.9600
C30 H30B 0.9600
C30 H30C 0.9600
C31 H31A 0.9600
C31 H31B 0.9600
C31 H31C 0.9600
C32 C37 1.356(5)
C32 C33 1.356(4)
C32 H32A 0.9300
C33 C34 1.356(5)
C33 H33A 0.9300
C34 C35 1.356(5)
C34 H34A 0.9300
C35 C36 1.356(4)
C35 H35A 0.9300
C36 C37 1.356(5)
C36 H36A 0.9300
C37 C38 1.256(11)
C38 H38A 0.9600
C38 H38B 0.9600
C38 H38C 0.9600
